data_4108417
loop_
_publ_author_name
'Changle Chen'
'Shuji Luo'
'Richard F. Jordan'

_publ_section_title
;
 Multiple Insertion of a Silyl Vinyl Ether by (\a-Diimine)PdMe+ Species
;
_journal_name_full 'Journal of the American Chemical Society'
_journal_page_first 12892
_journal_page_last 12893
_journal_paper_doi 10.1021/ja8056858
_journal_volume 130
_journal_year 2008
_chemical_absolute_configuration ad
_chemical_formula_sum 'C107 H93 B F20 N2 O2 Pd Si2'
_chemical_formula_weight 1992.22
_chemical_name_systematic
; 
 ? 
;
_space_group_IT_number 1
_symmetry_space_group_name_Hall 'P 1'
_symmetry_space_group_name_H-M 'P 1'
_atom_sites_solution_hydrogens geom
_atom_sites_solution_primary direct
_atom_sites_solution_secondary difmap
_audit_creation_method SHELXL-97
_cell_angle_alpha 90.303(5)
_cell_angle_beta 112.075(4)
_cell_angle_gamma 95.868(4)
_cell_formula_units_Z 1
_cell_length_a 12.634(3)
_cell_length_b 13.905(3)
_cell_length_c 14.845(4)
_cell_measurement_reflns_used 1024
_cell_measurement_temperature 100(2)
_cell_measurement_theta_max 28.32
_cell_measurement_theta_min 1.47
_cell_volume 2401.4(10)
_computing_structure_refinement 'SHELXL-97 (Sheldrick, 1997)'
_computing_structure_solution 'SHELXS-97 (Sheldrick, 1990)'
_diffrn_ambient_temperature 100(2)
_diffrn_measured_fraction_theta_full 0.947
_diffrn_measured_fraction_theta_max 0.947
_diffrn_radiation_monochromator graphite
_diffrn_radiation_source 'fine-focus sealed tube'
_diffrn_radiation_type MoK\a
_diffrn_radiation_wavelength 0.71073
_diffrn_reflns_av_R_equivalents 0.0217
_diffrn_reflns_av_sigmaI/netI 0.0766
_diffrn_reflns_limit_h_max 16
_diffrn_reflns_limit_h_min -16
_diffrn_reflns_limit_k_max 18
_diffrn_reflns_limit_k_min -18
_diffrn_reflns_limit_l_max 19
_diffrn_reflns_limit_l_min -19
_diffrn_reflns_number 28860
_diffrn_reflns_theta_full 28.32
_diffrn_reflns_theta_max 28.32
_diffrn_reflns_theta_min 1.47
_exptl_absorpt_coefficient_mu 0.309
_exptl_absorpt_correction_T_max 0.94
_exptl_absorpt_correction_T_min 0.838
_exptl_absorpt_correction_type multi-scan
_exptl_absorpt_process_details
;
absorption corrections were made based on correspondance of
equivalent intensities usingprogram SADABS (G. Sheldrick, Bruker 
Analytical X-ray Systems, Madison, WI)
;
_exptl_crystal_density_diffrn 1.378
_exptl_crystal_F_000 1024
_exptl_crystal_size_max 0.4
_exptl_crystal_size_mid 0.2
_exptl_crystal_size_min 0.2
_refine_diff_density_max 1.345
_refine_diff_density_min -0.458
_refine_diff_density_rms 0.058
_refine_ls_abs_structure_details 'Flack H D (1983), Acta Cryst. A39, 876-881'
_refine_ls_abs_structure_Flack -0.026(11)
_refine_ls_extinction_method none
_refine_ls_goodness_of_fit_ref 0.894
_refine_ls_hydrogen_treatment constr
_refine_ls_matrix_type full
_refine_ls_number_parameters 1227
_refine_ls_number_reflns 21619
_refine_ls_number_restraints 3
_refine_ls_restrained_S_all 0.893
_refine_ls_R_factor_all 0.0506
_refine_ls_R_factor_gt 0.0457
_refine_ls_shift/su_max 0.001
_refine_ls_shift/su_mean 0.000
_refine_ls_structure_factor_coef Fsqd
_refine_ls_weighting_details 'calc w=1/[\s^2^(Fo^2^)+(0.0365P)^2^+0.0000P] where P=(Fo^2^+2Fc^2^)/3'
_refine_ls_weighting_scheme calc
_refine_ls_wR_factor_gt 0.0847
_refine_ls_wR_factor_ref 0.0869
_reflns_number_gt 19341
_reflns_number_total 21619
_reflns_threshold_expression >2sigma(I)
_cod_data_source_file ja8056858_si_002.cif
_cod_data_source_block chan26s
_cod_database_code 4108417

loop_
_symmetry_equiv_pos_as_xyz
'x, y, z'

loop_
_atom_site_label
_atom_site_type_symbol
_atom_site_fract_x
_atom_site_fract_y
_atom_site_fract_z
_atom_site_U_iso_or_equiv
_atom_site_adp_type
_atom_site_occupancy
_atom_site_symmetry_multiplicity
_atom_site_calc_flag
_atom_site_refinement_flags
B1 B 0.8451(3) 0.9322(3) 0.4315(3) 0.0292(8) Uani 1 1 d .
C1 C 0.3380(3) 0.2586(3) 0.6382(3) 0.0375(9) Uani 1 1 d .
H1A H 0.2626 0.2346 0.6406 0.045 Uiso 1 1 calc R
H1B H 0.3740 0.2084 0.6158 0.045 Uiso 1 1 calc R
C2 C 0.4109(3) 0.3214(3) 0.7147(2) 0.0350(8) Uani 1 1 d .
H2 H 0.4941 0.3124 0.7471 0.042 Uiso 1 1 calc R
C3 C 0.3688(3) 0.4045(3) 0.7366(2) 0.0325(8) Uani 1 1 d .
H3 H 0.2933 0.3890 0.7435 0.039 Uiso 1 1 calc R
C4 C 0.4462(3) 0.4798(2) 0.8109(2) 0.0338(8) Uani 1 1 d .
H4 H 0.4680 0.4502 0.8757 0.041 Uiso 1 1 calc R
C5 C 0.3956(3) 0.5704(3) 0.8182(3) 0.0409(9) Uani 1 1 d .
H5A H 0.3698 0.5992 0.7537 0.049 Uiso 1 1 calc R
H5B H 0.4568 0.6170 0.8642 0.049 Uiso 1 1 calc R
C6 C 0.2961(3) 0.5589(3) 0.8509(3) 0.0385(8) Uani 1 1 d .
H6 H 0.2306 0.5181 0.8006 0.046 Uiso 1 1 calc R
C7 C 0.2573(4) 0.6562(3) 0.8634(3) 0.0525(11) Uani 1 1 d .
H7A H 0.1917 0.6463 0.8836 0.079 Uiso 1 1 calc R
H7B H 0.2346 0.6884 0.8015 0.079 Uiso 1 1 calc R
H7C H 0.3206 0.6966 0.9131 0.079 Uiso 1 1 calc R
C8 C 0.1606(3) 0.4813(3) 1.0309(2) 0.0318(8) Uani 1 1 d .
C9 C 0.1828(3) 0.5780(3) 1.0653(2) 0.0371(8) Uani 1 1 d .
H9 H 0.2443 0.6180 1.0578 0.045 Uiso 1 1 calc R
C10 C 0.1173(3) 0.6170(3) 1.1101(2) 0.0419(9) Uani 1 1 d .
H10 H 0.1330 0.6833 1.1315 0.050 Uiso 1 1 calc R
C11 C 0.0294(3) 0.5594(3) 1.1235(2) 0.0425(9) Uani 1 1 d .
H11 H -0.0163 0.5857 1.1536 0.051 Uiso 1 1 calc R
C12 C 0.0084(3) 0.4632(3) 1.0927(3) 0.0445(9) Uani 1 1 d .
H12 H -0.0505 0.4227 1.1036 0.053 Uiso 1 1 calc R
C13 C 0.0722(3) 0.4249(3) 1.0460(2) 0.0362(8) Uani 1 1 d .
H13 H 0.0550 0.3588 1.0238 0.043 Uiso 1 1 calc R
C14 C 0.1549(3) 0.3474(3) 0.8666(2) 0.0371(8) Uani 1 1 d .
C15 C 0.0503(3) 0.3741(3) 0.8039(2) 0.0437(9) Uani 1 1 d .
H15 H 0.0262 0.4331 0.8175 0.052 Uiso 1 1 calc R
C16 C -0.0195(3) 0.3179(3) 0.7228(3) 0.0540(11) Uani 1 1 d .
H16 H -0.0899 0.3389 0.6809 0.065 Uiso 1 1 calc R
C17 C 0.0122(4) 0.2316(4) 0.7025(3) 0.0665(14) Uani 1 1 d .
H17 H -0.0365 0.1921 0.6471 0.080 Uiso 1 1 calc R
C18 C 0.1144(4) 0.2028(3) 0.7623(3) 0.0624(12) Uani 1 1 d .
H18 H 0.1366 0.1432 0.7478 0.075 Uiso 1 1 calc R
C19 C 0.1866(3) 0.2594(3) 0.8443(3) 0.0446(9) Uani 1 1 d .
H19 H 0.2574 0.2383 0.8852 0.054 Uiso 1 1 calc R
C20 C 0.3564(3) 0.3572(2) 1.0639(2) 0.0297(7) Uani 1 1 d .
C21 C 0.3223(3) 0.2665(3) 1.0883(2) 0.0360(8) Uani 1 1 d .
H21 H 0.2449 0.2388 1.0562 0.043 Uiso 1 1 calc R
C22 C 0.3993(3) 0.2149(3) 1.1590(3) 0.0426(9) Uani 1 1 d .
H22 H 0.3745 0.1526 1.1745 0.051 Uiso 1 1 calc R
C23 C 0.5114(3) 0.2547(3) 1.2061(3) 0.0431(9) Uani 1 1 d .
H23 H 0.5645 0.2204 1.2546 0.052 Uiso 1 1 calc R
C24 C 0.5456(3) 0.3448(3) 1.1823(3) 0.0451(10) Uani 1 1 d .
H24 H 0.6228 0.3728 1.2152 0.054 Uiso 1 1 calc R
C25 C 0.4699(3) 0.3951(3) 1.1116(2) 0.0353(8) Uani 1 1 d .
H25 H 0.4959 0.4566 1.0954 0.042 Uiso 1 1 calc R
C26 C 0.7041(3) 0.5666(3) 0.9877(2) 0.0409(9) Uani 1 1 d .
C27 C 0.7047(3) 0.6669(3) 0.9861(3) 0.0523(11) Uani 1 1 d .
H27 H 0.6934 0.6976 0.9267 0.063 Uiso 1 1 calc R
C28 C 0.7216(4) 0.7230(4) 1.0691(3) 0.0608(12) Uani 1 1 d .
H28 H 0.7230 0.7913 1.0663 0.073 Uiso 1 1 calc R
C29 C 0.7354(3) 0.6815(4) 1.1514(3) 0.0610(13) Uani 1 1 d .
H29 H 0.7442 0.7208 1.2069 0.073 Uiso 1 1 calc R
C30 C 0.7376(3) 0.5828(4) 1.1601(3) 0.0567(12) Uani 1 1 d .
H30 H 0.7500 0.5547 1.2210 0.068 Uiso 1 1 calc R
C31 C 0.7206(3) 0.5232(3) 1.0750(3) 0.0511(11) Uani 1 1 d .
H31 H 0.7208 0.4550 1.0787 0.061 Uiso 1 1 calc R
C32 C 0.7090(3) 0.3677(3) 0.8957(2) 0.0384(8) Uani 1 1 d .
C33 C 0.6427(3) 0.3035(3) 0.9312(3) 0.0485(10) Uani 1 1 d .
H33 H 0.5838 0.3266 0.9478 0.058 Uiso 1 1 calc R
C34 C 0.6609(4) 0.2078(3) 0.9425(3) 0.0568(11) Uani 1 1 d .
H34 H 0.6152 0.1657 0.9672 0.068 Uiso 1 1 calc R
C35 C 0.7447(4) 0.1725(3) 0.9184(3) 0.0581(12) Uani 1 1 d .
H35 H 0.7551 0.1058 0.9243 0.070 Uiso 1 1 calc R
C36 C 0.8151(4) 0.2346(3) 0.8851(3) 0.0513(10) Uani 1 1 d .
H36 H 0.8752 0.2113 0.8705 0.062 Uiso 1 1 calc R
C37 C 0.7952(3) 0.3306(3) 0.8739(2) 0.0397(8) Uani 1 1 d .
H37 H 0.8421 0.3727 0.8504 0.048 Uiso 1 1 calc R
C38 C 0.7747(3) 0.5551(2) 0.8127(2) 0.0304(7) Uani 1 1 d .
C39 C 0.8715(3) 0.6181(2) 0.8632(3) 0.0353(8) Uani 1 1 d .
H39 H 0.8940 0.6287 0.9315 0.042 Uiso 1 1 calc R
C40 C 0.9358(3) 0.6656(3) 0.8170(3) 0.0450(10) Uani 1 1 d .
H40 H 1.0017 0.7086 0.8536 0.054 Uiso 1 1 calc R
C41 C 0.9059(3) 0.6516(3) 0.7185(3) 0.0432(10) Uani 1 1 d .
H41 H 0.9495 0.6861 0.6867 0.052 Uiso 1 1 calc R
C42 C 0.8115(3) 0.5867(3) 0.6662(3) 0.0423(9) Uani 1 1 d .
H42 H 0.7915 0.5747 0.5984 0.051 Uiso 1 1 calc R
C43 C 0.7465(3) 0.5394(2) 0.7129(2) 0.0342(8) Uani 1 1 d .
H43 H 0.6815 0.4954 0.6764 0.041 Uiso 1 1 calc R
C44 C 0.3420(2) 0.4347(2) 0.3901(2) 0.0236(6) Uani 1 1 d .
C45 C 0.3493(3) 0.4286(2) 0.2929(2) 0.0322(7) Uani 1 1 d .
H45A H 0.3611 0.3624 0.2789 0.048 Uiso 1 1 calc R
H45B H 0.4139 0.4736 0.2923 0.048 Uiso 1 1 calc R
H45C H 0.2777 0.4455 0.2434 0.048 Uiso 1 1 calc R
C46 C 0.3234(2) 0.5293(2) 0.4286(2) 0.0248(7) Uani 1 1 d .
C47 C 0.2912(3) 0.6084(2) 0.3598(2) 0.0347(8) Uani 1 1 d .
H47A H 0.2159 0.5889 0.3084 0.052 Uiso 1 1 calc R
H47B H 0.3489 0.6213 0.3308 0.052 Uiso 1 1 calc R
H47C H 0.2876 0.6670 0.3950 0.052 Uiso 1 1 calc R
C48 C 0.3601(3) 0.2690(2) 0.4162(2) 0.0258(7) Uani 1 1 d .
C49 C 0.2645(3) 0.2116(2) 0.3483(2) 0.0306(8) Uani 1 1 d .
C50 C 0.2817(3) 0.1198(2) 0.3250(2) 0.0360(8) Uani 1 1 d .
H50 H 0.2189 0.0787 0.2803 0.043 Uiso 1 1 calc R
C51 C 0.3875(3) 0.0865(2) 0.3649(3) 0.0395(9) Uani 1 1 d .
H51 H 0.3971 0.0236 0.3461 0.047 Uiso 1 1 calc R
C52 C 0.4798(3) 0.1428(2) 0.4317(2) 0.0361(8) Uani 1 1 d .
H52 H 0.5523 0.1184 0.4587 0.043 Uiso 1 1 calc R
C53 C 0.4676(3) 0.2359(2) 0.4602(2) 0.0291(7) Uani 1 1 d .
C54 C 0.5681(3) 0.2998(2) 0.5320(2) 0.0327(7) Uani 1 1 d .
H54 H 0.5356 0.3476 0.5621 0.039 Uiso 1 1 calc R
C55 C 0.6366(3) 0.3572(3) 0.4815(3) 0.0466(10) Uani 1 1 d .
H55A H 0.6671 0.3126 0.4485 0.070 Uiso 1 1 calc R
H55B H 0.7004 0.3985 0.5298 0.070 Uiso 1 1 calc R
H55C H 0.5866 0.3977 0.4336 0.070 Uiso 1 1 calc R
C56 C 0.6471(3) 0.2444(3) 0.6151(3) 0.0503(10) Uani 1 1 d .
H56A H 0.6007 0.2037 0.6435 0.075 Uiso 1 1 calc R
H56B H 0.7017 0.2906 0.6652 0.075 Uiso 1 1 calc R
H56C H 0.6893 0.2035 0.5897 0.075 Uiso 1 1 calc R
C57 C 0.1485(3) 0.2500(2) 0.3047(2) 0.0328(8) Uani 1 1 d .
H57 H 0.1629 0.3190 0.2895 0.039 Uiso 1 1 calc R
C58 C 0.0677(3) 0.1969(3) 0.2103(3) 0.0464(10) Uani 1 1 d .
H58A H 0.1074 0.1938 0.1651 0.070 Uiso 1 1 calc R
H58B H 0.0000 0.2316 0.1810 0.070 Uiso 1 1 calc R
H58C H 0.0436 0.1311 0.2238 0.070 Uiso 1 1 calc R
C59 C 0.0908(3) 0.2499(3) 0.3794(2) 0.0399(9) Uani 1 1 d .
H59A H 0.0217 0.2835 0.3536 0.060 Uiso 1 1 calc R
H59B H 0.1445 0.2831 0.4402 0.060 Uiso 1 1 calc R
H59C H 0.0694 0.1830 0.3918 0.060 Uiso 1 1 calc R
C60 C 0.2987(3) 0.6161(2) 0.5544(2) 0.0271(7) Uani 1 1 d .
C61 C 0.1831(3) 0.6131(2) 0.5447(2) 0.0296(7) Uani 1 1 d .
C62 C 0.1522(3) 0.6925(2) 0.5813(2) 0.0339(8) Uani 1 1 d .
H62 H 0.0749 0.6930 0.5758 0.041 Uiso 1 1 calc R
C63 C 0.2315(3) 0.7711(2) 0.6257(2) 0.0369(8) Uani 1 1 d .
H63 H 0.2082 0.8250 0.6502 0.044 Uiso 1 1 calc R
C64 C 0.3438(3) 0.7720(2) 0.6348(2) 0.0349(8) Uani 1 1 d .
H64 H 0.3971 0.8268 0.6653 0.042 Uiso 1 1 calc R
C65 C 0.3810(3) 0.6939(2) 0.6000(2) 0.0307(7) Uani 1 1 d .
C66 C 0.0957(3) 0.5264(2) 0.4974(3) 0.0353(8) Uani 1 1 d .
H66 H 0.1388 0.4732 0.4881 0.042 Uiso 1 1 calc R
C67 C 0.0322(4) 0.4898(4) 0.5609(3) 0.0832(18) Uani 1 1 d .
H67A H 0.0877 0.4758 0.6249 0.125 Uiso 1 1 calc R
H67B H -0.0182 0.4306 0.5304 0.125 Uiso 1 1 calc R
H67C H -0.0141 0.5393 0.5687 0.125 Uiso 1 1 calc R
C68 C 0.0107(4) 0.5463(3) 0.3991(3) 0.0727(15) Uani 1 1 d .
H68A H -0.0314 0.5997 0.4054 0.109 Uiso 1 1 calc R
H68B H -0.0435 0.4883 0.3718 0.109 Uiso 1 1 calc R
H68C H 0.0514 0.5641 0.3559 0.109 Uiso 1 1 calc R
C69 C 0.5061(3) 0.6940(3) 0.6143(3) 0.0442(9) Uani 1 1 d .
H69 H 0.5214 0.6250 0.6128 0.053 Uiso 1 1 calc R
C70 C 0.5871(3) 0.7405(3) 0.7122(3) 0.0433(9) Uani 1 1 d .
H70A H 0.6662 0.7294 0.7228 0.065 Uiso 1 1 calc R
H70B H 0.5660 0.7117 0.7641 0.065 Uiso 1 1 calc R
H70C H 0.5814 0.8102 0.7128 0.065 Uiso 1 1 calc R
C71 C 0.5339(4) 0.7426(4) 0.5342(3) 0.0751(16) Uani 1 1 d .
H71A H 0.4894 0.7071 0.4721 0.113 Uiso 1 1 calc R
H71B H 0.6162 0.7431 0.5480 0.113 Uiso 1 1 calc R
H71C H 0.5144 0.8093 0.5305 0.113 Uiso 1 1 calc R
C72 C 0.7439(3) 0.8417(2) 0.3790(3) 0.0335(8) Uani 1 1 d .
C73 C 0.6370(3) 0.8489(3) 0.3063(3) 0.0408(9) Uani 1 1 d .
C74 C 0.5561(4) 0.7702(3) 0.2655(3) 0.0516(11) Uani 1 1 d .
C75 C 0.5795(4) 0.6793(3) 0.2974(3) 0.0571(12) Uani 1 1 d .
C76 C 0.6806(4) 0.6682(3) 0.3718(3) 0.0486(11) Uani 1 1 d .
C77 C 0.7593(4) 0.7492(3) 0.4109(3) 0.0407(9) Uani 1 1 d .
C78 C 0.8405(3) 0.9440(2) 0.5411(2) 0.0309(7) Uani 1 1 d .
C79 C 0.7396(3) 0.9678(2) 0.5486(2) 0.0345(8) Uani 1 1 d .
C80 C 0.7219(3) 0.9746(2) 0.6345(3) 0.0407(9) Uani 1 1 d .
C81 C 0.8080(4) 0.9539(3) 0.7201(3) 0.0450(10) Uani 1 1 d .
C82 C 0.9086(3) 0.9272(3) 0.7166(3) 0.0405(9) Uani 1 1 d .
C83 C 0.9220(3) 0.9223(2) 0.6291(3) 0.0362(8) Uani 1 1 d .
C84 C 0.8208(3) 1.0295(2) 0.3667(2) 0.0273(7) Uani 1 1 d .
C85 C 0.8115(3) 1.0219(2) 0.2701(2) 0.0305(7) Uani 1 1 d .
C86 C 0.7987(3) 1.0969(3) 0.2090(2) 0.0322(7) Uani 1 1 d .
C87 C 0.7962(3) 1.1879(3) 0.2436(3) 0.0330(8) Uani 1 1 d .
C88 C 0.8063(3) 1.2011(2) 0.3377(2) 0.0281(7) Uani 1 1 d .
C89 C 0.8167(3) 1.1221(2) 0.3964(2) 0.0277(7) Uani 1 1 d .
C90 C 0.9745(3) 0.9154(2) 0.4358(2) 0.0282(7) Uani 1 1 d .
C91 C 1.0023(3) 0.8444(2) 0.3845(2) 0.0289(7) Uani 1 1 d .
C92 C 1.1113(3) 0.8406(2) 0.3849(2) 0.0338(8) Uani 1 1 d .
C93 C 1.1989(3) 0.9072(3) 0.4373(3) 0.0366(8) Uani 1 1 d .
C94 C 1.1776(3) 0.9798(2) 0.4887(2) 0.0346(8) Uani 1 1 d .
C95 C 1.0674(3) 0.9831(2) 0.4853(2) 0.0312(7) Uani 1 1 d .
C96 C 0.2279(5) 0.9489(3) 0.1092(4) 0.0719(14) Uani 1 1 d .
H96 H 0.3077 0.9451 0.1262 0.086 Uiso 1 1 calc R
C97 C 0.1704(5) 0.8975(3) 0.1574(3) 0.0659(13) Uani 1 1 d .
H97 H 0.2097 0.8571 0.2077 0.079 Uiso 1 1 calc R
C98 C 0.0553(5) 0.9037(4) 0.1336(4) 0.0736(14) Uani 1 1 d .
H98 H 0.0160 0.8685 0.1685 0.088 Uiso 1 1 calc R
C99 C -0.0026(5) 0.9595(4) 0.0610(4) 0.0815(16) Uani 1 1 d .
H99 H -0.0826 0.9622 0.0441 0.098 Uiso 1 1 calc R
C100 C 0.0552(6) 1.0129(4) 0.0114(4) 0.0835(17) Uani 1 1 d .
H100 H 0.0158 1.0535 -0.0386 0.100 Uiso 1 1 calc R
C101 C 0.1706(6) 1.0060(4) 0.0360(4) 0.0794(16) Uani 1 1 d .
H101 H 0.2108 1.0413 0.0017 0.095 Uiso 1 1 calc R
C102 C 0.3821(10) 0.9205(5) 0.9265(8) 0.145(3) Uani 1 1 d .
H102 H 0.3493 0.8938 0.9701 0.174 Uiso 1 1 calc R
C103 C 0.3147(6) 0.9692(6) 0.8464(6) 0.118(2) Uani 1 1 d .
H103 H 0.2360 0.9736 0.8341 0.142 Uiso 1 1 calc R
C104 C 0.3616(9) 1.0080(6) 0.7895(6) 0.138(3) Uani 1 1 d .
H104 H 0.3181 1.0459 0.7385 0.165 Uiso 1 1 calc R
C105 C 0.4684(12) 0.9967(6) 0.8000(8) 0.157(5) Uani 1 1 d .
H105 H 0.5010 1.0222 0.7557 0.188 Uiso 1 1 calc R
C106 C 0.5332(8) 0.9429(7) 0.8831(10) 0.155(4) Uani 1 1 d .
H106 H 0.6097 0.9312 0.8940 0.186 Uiso 1 1 calc R
C107 C 0.4852(8) 0.9117(6) 0.9413(9) 0.161(4) Uani 1 1 d .
H107 H 0.5294 0.8806 0.9978 0.193 Uiso 1 1 calc R
F1 F 0.60534(17) 0.93382(15) 0.26905(16) 0.0482(5) Uani 1 1 d .
F2 F 0.4552(2) 0.78181(19) 0.1933(2) 0.0734(8) Uani 1 1 d .
F3 F 0.5026(2) 0.60270(18) 0.2553(2) 0.0771(8) Uani 1 1 d .
F4 F 0.7039(3) 0.58036(15) 0.40507(18) 0.0707(8) Uani 1 1 d .
F5 F 0.8581(2) 0.73408(14) 0.48579(15) 0.0484(6) Uani 1 1 d .
F6 F 0.65132(17) 0.98600(14) 0.46726(15) 0.0420(5) Uani 1 1 d .
F7 F 0.62179(19) 0.99681(15) 0.63496(16) 0.0535(6) Uani 1 1 d .
F8 F 0.7926(2) 0.95845(17) 0.80412(16) 0.0603(6) Uani 1 1 d .
F9 F 0.9924(2) 0.90688(17) 0.79896(15) 0.0553(6) Uani 1 1 d .
F10 F 1.02243(17) 0.89199(15) 0.63434(14) 0.0421(5) Uani 1 1 d .
F11 F 0.81403(16) 0.93452(13) 0.23124(13) 0.0365(4) Uani 1 1 d .
F12 F 0.78978(18) 1.08203(15) 0.11686(13) 0.0428(5) Uani 1 1 d .
F13 F 0.78886(17) 1.26441(14) 0.18726(14) 0.0441(5) Uani 1 1 d .
F14 F 0.80923(17) 1.29107(13) 0.37372(14) 0.0388(5) Uani 1 1 d .
F15 F 0.82611(17) 1.14381(14) 0.48836(13) 0.0343(5) Uani 1 1 d .
F16 F 0.92260(17) 0.77472(13) 0.32993(14) 0.0388(5) Uani 1 1 d .
F17 F 1.12944(19) 0.76780(14) 0.33388(16) 0.0470(5) Uani 1 1 d .
F18 F 1.30631(17) 0.90025(15) 0.44078(16) 0.0521(6) Uani 1 1 d .
F19 F 1.26357(18) 1.04693(16) 0.54159(16) 0.0501(5) Uani 1 1 d .
F20 F 1.05208(16) 1.05769(13) 0.53695(13) 0.0376(5) Uani 1 1 d .
N1 N 0.3463(2) 0.36394(19) 0.4459(2) 0.0237(6) Uani 1 1 d .
N2 N 0.3308(2) 0.53232(19) 0.51698(19) 0.0230(6) Uani 1 1 d .
O1 O 0.32832(19) 0.51133(17) 0.94127(16) 0.0373(6) Uani 1 1 d .
O2 O 0.54990(19) 0.50188(17) 0.79321(15) 0.0330(5) Uani 1 1 d .
Pd1 Pd 0.351986(15) 0.397544(14) 0.585511(14) 0.02404(6) Uani 1 1 d .
Si1 Si 0.25094(8) 0.42734(7) 0.97331(6) 0.0308(2) Uani 1 1 d .
Si2 Si 0.68118(8) 0.49552(7) 0.87287(6) 0.0327(2) Uani 1 1 d .

loop_
_atom_site_aniso_label
_atom_site_aniso_U_11
_atom_site_aniso_U_22
_atom_site_aniso_U_33
_atom_site_aniso_U_23
_atom_site_aniso_U_13
_atom_site_aniso_U_12
B1 0.036(2) 0.0248(19) 0.032(2) -0.0017(16) 0.0176(17) 0.0063(16)
C1 0.051(2) 0.033(2) 0.030(2) 0.0093(16) 0.0167(18) 0.0056(18)
C2 0.041(2) 0.042(2) 0.0207(16) 0.0092(15) 0.0101(15) 0.0063(17)
C3 0.032(2) 0.043(2) 0.0257(18) 0.0040(16) 0.0156(16) 0.0037(17)
C4 0.0336(19) 0.044(2) 0.0281(17) -0.0002(15) 0.0153(15) 0.0087(16)
C5 0.048(2) 0.048(2) 0.032(2) 0.0034(17) 0.0207(18) 0.0053(19)
C6 0.039(2) 0.047(2) 0.0348(19) 0.0026(16) 0.0200(17) 0.0073(17)
C7 0.072(3) 0.058(3) 0.047(2) 0.0215(19) 0.039(2) 0.029(2)
C8 0.0279(18) 0.045(2) 0.0211(17) 0.0055(15) 0.0064(14) 0.0116(16)
C9 0.040(2) 0.046(2) 0.0233(17) 0.0008(15) 0.0092(16) 0.0058(17)
C10 0.045(2) 0.050(2) 0.0272(18) -0.0022(16) 0.0075(17) 0.0154(19)
C11 0.036(2) 0.066(3) 0.0246(18) 0.0011(17) 0.0077(15) 0.0194(19)
C12 0.030(2) 0.066(3) 0.040(2) 0.0076(19) 0.0150(17) 0.0083(18)
C13 0.034(2) 0.040(2) 0.0334(19) 0.0019(15) 0.0109(16) 0.0078(16)
C14 0.039(2) 0.052(2) 0.0221(17) 0.0021(15) 0.0156(15) 0.0002(17)
C15 0.035(2) 0.069(3) 0.0256(18) 0.0035(18) 0.0114(16) -0.0003(19)
C16 0.040(2) 0.087(3) 0.029(2) 0.000(2) 0.0091(18) -0.006(2)
C17 0.060(3) 0.100(4) 0.031(2) -0.017(2) 0.016(2) -0.023(3)
C18 0.083(4) 0.062(3) 0.046(3) -0.012(2) 0.031(3) -0.004(3)
C19 0.053(2) 0.051(2) 0.0306(19) -0.0072(17) 0.0177(18) 0.0035(19)
C20 0.0308(18) 0.0383(19) 0.0219(16) 0.0002(14) 0.0103(14) 0.0107(15)
C21 0.038(2) 0.042(2) 0.0302(18) 0.0000(16) 0.0142(16) 0.0085(17)
C22 0.059(3) 0.041(2) 0.038(2) 0.0093(17) 0.027(2) 0.0161(19)
C23 0.042(2) 0.061(3) 0.0320(19) 0.0086(18) 0.0146(17) 0.027(2)
C24 0.037(2) 0.065(3) 0.036(2) 0.008(2) 0.0149(18) 0.013(2)
C25 0.0326(19) 0.043(2) 0.0344(19) 0.0006(16) 0.0167(16) 0.0084(16)
C26 0.0237(18) 0.077(3) 0.0206(17) -0.0017(17) 0.0070(14) 0.0024(18)
C27 0.050(2) 0.063(3) 0.040(2) -0.018(2) 0.0152(19) 0.000(2)
C28 0.052(3) 0.078(3) 0.052(3) -0.025(2) 0.022(2) -0.009(2)
C29 0.040(2) 0.093(4) 0.052(3) -0.023(3) 0.024(2) -0.011(2)
C30 0.038(2) 0.107(4) 0.029(2) 0.002(2) 0.0196(18) -0.003(2)
C31 0.0243(19) 0.094(3) 0.037(2) 0.000(2) 0.0162(17) -0.003(2)
C32 0.039(2) 0.050(2) 0.0195(17) 0.0074(15) 0.0048(15) -0.0005(17)
C33 0.045(2) 0.060(3) 0.035(2) 0.0221(19) 0.0073(18) 0.009(2)
C34 0.063(3) 0.053(3) 0.044(2) 0.023(2) 0.009(2) 0.003(2)
C35 0.096(4) 0.035(2) 0.037(2) 0.0092(17) 0.017(2) 0.010(2)
C36 0.072(3) 0.048(2) 0.035(2) 0.0098(18) 0.019(2) 0.018(2)
C37 0.050(2) 0.043(2) 0.0254(18) 0.0061(15) 0.0132(17) 0.0043(18)
C38 0.0311(18) 0.0337(18) 0.0287(17) 0.0061(14) 0.0121(15) 0.0115(15)
C39 0.035(2) 0.039(2) 0.0313(19) 0.0072(16) 0.0113(16) 0.0068(16)
C40 0.038(2) 0.048(2) 0.051(3) 0.0090(19) 0.0181(19) 0.0088(18)
C41 0.046(2) 0.042(2) 0.050(3) 0.0069(19) 0.028(2) 0.0012(19)
C42 0.054(2) 0.047(2) 0.037(2) 0.0077(17) 0.0271(19) 0.016(2)
C43 0.0347(19) 0.0357(19) 0.0349(19) 0.0016(15) 0.0154(16) 0.0076(15)
C44 0.0198(15) 0.0263(16) 0.0249(16) -0.0026(13) 0.0097(13) -0.0016(13)
C45 0.044(2) 0.0288(17) 0.0293(17) -0.0032(14) 0.0219(16) 0.0002(15)
C46 0.0209(15) 0.0310(17) 0.0245(16) -0.0008(13) 0.0108(13) 0.0025(13)
C47 0.046(2) 0.0361(19) 0.0233(17) 0.0020(14) 0.0123(16) 0.0159(16)
C48 0.0322(18) 0.0258(16) 0.0247(16) 0.0025(13) 0.0161(14) 0.0055(14)
C49 0.040(2) 0.0296(18) 0.0277(18) 0.0011(14) 0.0198(16) -0.0003(16)
C50 0.045(2) 0.0300(18) 0.0345(19) -0.0050(15) 0.0193(17) -0.0068(16)
C51 0.062(3) 0.0216(17) 0.047(2) 0.0016(16) 0.034(2) 0.0067(17)
C52 0.043(2) 0.041(2) 0.0306(18) 0.0063(16) 0.0172(16) 0.0184(17)
C53 0.0361(19) 0.0322(18) 0.0260(17) 0.0038(14) 0.0182(15) 0.0092(15)
C54 0.0314(18) 0.0378(19) 0.0327(18) 0.0004(15) 0.0148(15) 0.0104(15)
C55 0.041(2) 0.056(3) 0.045(2) -0.0065(19) 0.0217(19) -0.0025(19)
C56 0.039(2) 0.059(3) 0.046(2) 0.003(2) 0.0056(19) 0.016(2)
C57 0.0294(18) 0.0351(19) 0.0306(18) -0.0023(15) 0.0101(15) -0.0054(15)
C58 0.038(2) 0.060(3) 0.041(2) -0.0068(19) 0.0178(18) -0.0060(19)
C59 0.035(2) 0.049(2) 0.037(2) -0.0030(17) 0.0164(17) -0.0020(17)
C60 0.0356(18) 0.0317(17) 0.0187(15) 0.0033(13) 0.0137(14) 0.0112(14)
C61 0.0364(18) 0.0348(18) 0.0255(17) 0.0117(14) 0.0185(15) 0.0123(15)
C62 0.0362(19) 0.045(2) 0.0340(18) 0.0144(16) 0.0242(16) 0.0197(17)
C63 0.058(2) 0.037(2) 0.0264(17) 0.0073(15) 0.0226(17) 0.0246(18)
C64 0.042(2) 0.0361(19) 0.0260(17) -0.0017(14) 0.0104(16) 0.0132(16)
C65 0.0363(19) 0.0342(18) 0.0217(16) -0.0007(14) 0.0096(14) 0.0098(15)
C66 0.0330(19) 0.0353(19) 0.046(2) 0.0119(16) 0.0229(17) 0.0116(15)
C67 0.066(3) 0.126(5) 0.042(3) 0.010(3) 0.018(2) -0.048(3)
C68 0.104(4) 0.060(3) 0.031(2) 0.001(2) 0.009(2) -0.028(3)
C69 0.035(2) 0.040(2) 0.055(2) -0.0196(18) 0.0158(18) 0.0043(17)
C70 0.038(2) 0.041(2) 0.043(2) -0.0017(17) 0.0077(17) -0.0018(17)
C71 0.038(2) 0.149(5) 0.040(2) -0.022(3) 0.021(2) -0.003(3)
C72 0.046(2) 0.0269(18) 0.039(2) -0.0008(15) 0.0302(18) 0.0020(16)
C73 0.040(2) 0.042(2) 0.049(2) -0.0058(18) 0.0286(19) -0.0050(18)
C74 0.046(2) 0.058(3) 0.060(3) -0.018(2) 0.035(2) -0.011(2)
C75 0.073(3) 0.049(3) 0.065(3) -0.021(2) 0.053(3) -0.028(2)
C76 0.084(3) 0.028(2) 0.054(3) -0.0058(18) 0.054(3) -0.011(2)
C77 0.063(3) 0.037(2) 0.036(2) 0.0001(16) 0.035(2) 0.0038(19)
C78 0.048(2) 0.0220(16) 0.0297(17) 0.0028(13) 0.0216(16) 0.0100(15)
C79 0.051(2) 0.0261(17) 0.0360(19) 0.0057(14) 0.0256(18) 0.0099(16)
C80 0.056(2) 0.0297(19) 0.052(2) 0.0011(16) 0.038(2) 0.0077(17)
C81 0.070(3) 0.034(2) 0.044(2) -0.0032(17) 0.038(2) -0.0006(19)
C82 0.057(2) 0.035(2) 0.032(2) 0.0031(16) 0.0205(19) 0.0059(18)
C83 0.048(2) 0.0319(19) 0.037(2) 0.0009(15) 0.0245(18) 0.0085(16)
C84 0.0253(16) 0.0297(17) 0.0313(17) 0.0025(14) 0.0151(14) 0.0058(13)
C85 0.0272(17) 0.0310(18) 0.0316(18) 0.0003(14) 0.0086(14) 0.0057(14)
C86 0.0271(17) 0.046(2) 0.0251(17) 0.0030(15) 0.0108(14) 0.0060(15)
C87 0.0248(17) 0.041(2) 0.038(2) 0.0151(16) 0.0146(15) 0.0126(15)
C88 0.0232(17) 0.0277(17) 0.0392(19) 0.0027(15) 0.0172(15) 0.0078(14)
C89 0.0236(17) 0.0318(18) 0.0295(18) 0.0011(15) 0.0120(15) 0.0042(14)
C90 0.0373(19) 0.0240(16) 0.0275(17) 0.0075(13) 0.0156(15) 0.0091(14)
C91 0.041(2) 0.0196(16) 0.0307(18) 0.0069(13) 0.0180(16) 0.0078(14)
C92 0.048(2) 0.0279(17) 0.041(2) 0.0142(15) 0.0306(18) 0.0189(16)
C93 0.037(2) 0.037(2) 0.045(2) 0.0186(17) 0.0245(17) 0.0142(16)
C94 0.0372(19) 0.0337(19) 0.0346(19) 0.0104(15) 0.0154(16) 0.0037(15)
C95 0.044(2) 0.0272(17) 0.0267(17) 0.0065(14) 0.0164(15) 0.0111(15)
C96 0.093(4) 0.057(3) 0.066(3) -0.006(3) 0.032(3) 0.003(3)
C97 0.092(4) 0.049(3) 0.056(3) -0.003(2) 0.029(3) 0.001(3)
C98 0.103(4) 0.063(3) 0.056(3) -0.004(2) 0.033(3) 0.002(3)
C99 0.094(4) 0.086(4) 0.063(3) -0.014(3) 0.024(3) 0.024(3)
C100 0.135(6) 0.068(4) 0.046(3) -0.004(2) 0.029(4) 0.029(4)
C101 0.131(5) 0.053(3) 0.067(4) -0.003(3) 0.054(4) 0.006(3)
C102 0.203(10) 0.089(5) 0.208(10) 0.045(6) 0.142(9) 0.049(6)
C103 0.107(6) 0.120(6) 0.141(7) -0.015(5) 0.060(5) 0.022(5)
C104 0.198(9) 0.128(7) 0.145(7) -0.006(5) 0.135(7) 0.004(6)
C105 0.262(14) 0.093(6) 0.174(9) -0.073(6) 0.171(10) -0.062(7)
C106 0.125(8) 0.107(7) 0.254(13) -0.086(8) 0.107(9) -0.028(6)
C107 0.124(7) 0.118(7) 0.288(13) 0.039(7) 0.124(9) 0.047(6)
F1 0.0359(12) 0.0442(13) 0.0610(14) 0.0004(11) 0.0147(11) 0.0029(10)
F2 0.0420(15) 0.0820(19) 0.0896(19) -0.0223(15) 0.0234(14) -0.0158(13)
F3 0.090(2) 0.0582(16) 0.097(2) -0.0261(15) 0.0625(17) -0.0386(14)
F4 0.135(2) 0.0289(12) 0.0710(16) -0.0020(11) 0.0696(17) -0.0119(13)
F5 0.0867(17) 0.0315(11) 0.0418(12) 0.0088(9) 0.0394(13) 0.0142(11)
F6 0.0483(13) 0.0412(12) 0.0502(13) 0.0105(10) 0.0309(11) 0.0178(10)
F7 0.0712(16) 0.0486(13) 0.0690(15) 0.0080(11) 0.0553(14) 0.0201(11)
F8 0.0898(19) 0.0652(16) 0.0445(13) -0.0050(11) 0.0477(13) 0.0044(13)
F9 0.0742(17) 0.0663(16) 0.0277(12) 0.0051(11) 0.0214(12) 0.0101(13)
F10 0.0497(13) 0.0509(13) 0.0334(11) 0.0097(9) 0.0214(10) 0.0176(11)
F11 0.0485(12) 0.0342(11) 0.0296(10) -0.0047(8) 0.0176(9) 0.0063(9)
F12 0.0523(13) 0.0533(13) 0.0253(10) 0.0071(9) 0.0154(9) 0.0142(10)
F13 0.0508(13) 0.0455(12) 0.0485(12) 0.0218(10) 0.0286(11) 0.0222(10)
F14 0.0478(12) 0.0249(10) 0.0529(13) 0.0073(9) 0.0279(10) 0.0104(9)
F15 0.0475(12) 0.0293(10) 0.0305(11) -0.0024(8) 0.0191(10) 0.0070(9)
F16 0.0507(13) 0.0299(11) 0.0442(12) -0.0043(9) 0.0277(10) 0.0040(9)
F17 0.0622(14) 0.0330(11) 0.0664(14) 0.0067(10) 0.0443(12) 0.0192(10)
F18 0.0456(13) 0.0495(13) 0.0755(16) 0.0210(12) 0.0358(12) 0.0175(10)
F19 0.0410(13) 0.0535(14) 0.0501(13) 0.0030(11) 0.0132(11) -0.0037(11)
F20 0.0484(12) 0.0312(11) 0.0364(11) -0.0033(8) 0.0198(10) 0.0043(9)
N1 0.0201(14) 0.0265(14) 0.0245(14) -0.0013(11) 0.0085(11) 0.0026(11)
N2 0.0185(14) 0.0245(14) 0.0268(15) -0.0002(11) 0.0094(12) 0.0036(11)
O1 0.0355(13) 0.0456(15) 0.0315(13) 0.0040(11) 0.0134(11) 0.0052(11)
O2 0.0306(13) 0.0469(14) 0.0234(11) -0.0006(10) 0.0120(10) 0.0052(11)
Pd1 0.02520(12) 0.02697(12) 0.02175(11) 0.00081(9) 0.01079(9) 0.00351(9)
Si1 0.0294(5) 0.0391(5) 0.0240(5) 0.0021(4) 0.0096(4) 0.0063(4)
Si2 0.0323(5) 0.0460(6) 0.0200(5) 0.0020(4) 0.0102(4) 0.0038(4)

loop_
_atom_type_symbol
_atom_type_description
_atom_type_scat_dispersion_real
_atom_type_scat_dispersion_imag
_atom_type_scat_source
C C 0.0033 0.0016 'International Tables Vol C Tables 4.2.6.8 and 6.1.1.4'
H H 0.0000 0.0000 'International Tables Vol C Tables 4.2.6.8 and 6.1.1.4'
N N 0.0061 0.0033 'International Tables Vol C Tables 4.2.6.8 and 6.1.1.4'
O O 0.0106 0.0060 'International Tables Vol C Tables 4.2.6.8 and 6.1.1.4'
Si Si 0.0817 0.0704 'International Tables Vol C Tables 4.2.6.8 and 6.1.1.4'
Pd Pd -0.9988 1.0072 'International Tables Vol C Tables 4.2.6.8 and 6.1.1.4'
B B 0.0013 0.0007 'International Tables Vol C Tables 4.2.6.8 and 6.1.1.4'
F F 0.0171 0.0103 'International Tables Vol C Tables 4.2.6.8 and 6.1.1.4'

loop_
_geom_angle_atom_site_label_1
_geom_angle_atom_site_label_2
_geom_angle_atom_site_label_3
_geom_angle
C90 B1 C84 100.9(2)
C90 B1 C78 112.7(3)
C84 B1 C78 115.0(3)
C90 B1 C72 115.0(3)
C84 B1 C72 110.9(3)
C78 B1 C72 102.8(3)
C2 C1 Pd1 71.0(2)
C1 C2 C3 118.5(3)
C1 C2 Pd1 70.38(19)
C3 C2 Pd1 73.2(2)
C2 C3 C4 121.0(3)
C2 C3 Pd1 68.54(18)
C4 C3 Pd1 124.1(2)
O2 C4 C5 110.3(3)
O2 C4 C3 109.0(3)
C5 C4 C3 115.9(3)
C4 C5 C6 115.7(3)
O1 C6 C5 109.8(3)
O1 C6 C7 109.4(3)
C5 C6 C7 111.3(3)
C13 C8 C9 117.2(3)
C13 C8 Si1 120.8(3)
C9 C8 Si1 121.9(3)
C10 C9 C8 121.7(3)
C11 C10 C9 119.9(4)
C12 C11 C10 119.3(3)
C11 C12 C13 120.7(4)
C12 C13 C8 121.2(3)
C15 C14 C19 117.1(3)
C15 C14 Si1 121.3(3)
C19 C14 Si1 121.6(3)
C16 C15 C14 122.1(4)
C15 C16 C17 120.1(4)
C18 C17 C16 119.6(4)
C17 C18 C19 121.0(4)
C18 C19 C14 120.1(4)
C21 C20 C25 117.9(3)
C21 C20 Si1 120.7(3)
C25 C20 Si1 121.4(3)
C20 C21 C22 121.3(3)
C23 C22 C21 119.6(4)
C22 C23 C24 119.3(3)
C23 C24 C25 121.0(4)
C24 C25 C20 120.9(4)
C31 C26 C27 118.2(4)
C31 C26 Si2 122.5(3)
C27 C26 Si2 119.4(3)
C26 C27 C28 121.8(4)
C29 C28 C27 120.0(5)
C28 C29 C30 122.3(4)
C29 C30 C31 118.7(4)
C26 C31 C30 119.2(4)
C37 C32 C33 117.0(4)
C37 C32 Si2 120.4(3)
C33 C32 Si2 122.5(3)
C34 C33 C32 121.4(4)
C35 C34 C33 120.4(4)
C34 C35 C36 120.2(4)
C37 C36 C35 118.6(4)
C36 C37 C32 122.3(4)
C39 C38 C43 117.4(3)
C39 C38 Si2 122.1(3)
C43 C38 Si2 120.5(2)
C40 C39 C38 121.5(3)
C39 C40 C41 120.8(4)
C40 C41 C42 119.3(4)
C41 C42 C43 119.7(3)
C42 C43 C38 121.3(3)
N1 C44 C45 125.5(3)
N1 C44 C46 114.6(3)
C45 C44 C46 119.8(3)
N2 C46 C47 125.8(3)
N2 C46 C44 116.4(3)
C47 C46 C44 117.7(3)
C53 C48 C49 122.8(3)
C53 C48 N1 117.7(3)
C49 C48 N1 119.4(3)
C50 C49 C48 117.0(3)
C50 C49 C57 122.3(3)
C48 C49 C57 120.7(3)
C51 C50 C49 121.4(3)
C50 C51 C52 121.1(3)
C51 C52 C53 120.4(3)
C48 C53 C52 117.3(3)
C48 C53 C54 121.3(3)
C52 C53 C54 121.4(3)
C53 C54 C55 111.5(3)
C53 C54 C56 113.4(3)
C55 C54 C56 110.6(3)
C49 C57 C58 113.9(3)
C49 C57 C59 110.5(3)
C58 C57 C59 110.4(3)
C65 C60 C61 122.9(3)
C65 C60 N2 120.2(3)
C61 C60 N2 116.8(3)
C62 C61 C60 117.1(3)
C62 C61 C66 120.9(3)
C60 C61 C66 122.0(3)
C63 C62 C61 121.3(3)
C62 C63 C64 120.5(3)
C63 C64 C65 121.2(3)
C60 C65 C64 117.0(3)
C60 C65 C69 122.3(3)
C64 C65 C69 120.7(3)
C68 C66 C67 109.4(3)
C68 C66 C61 112.7(3)
C67 C66 C61 112.1(3)
C71 C69 C65 112.6(3)
C71 C69 C70 109.4(3)
C65 C69 C70 112.3(3)
C77 C72 C73 113.6(3)
C77 C72 B1 120.0(3)
C73 C72 B1 126.3(3)
F1 C73 C74 114.7(4)
F1 C73 C72 121.9(3)
C74 C73 C72 123.4(4)
F2 C74 C75 119.8(4)
F2 C74 C73 120.4(4)
C75 C74 C73 119.8(4)
F3 C75 C76 120.7(4)
F3 C75 C74 119.7(5)
C76 C75 C74 119.6(4)
F4 C76 C75 120.4(4)
F4 C76 C77 120.9(4)
C75 C76 C77 118.7(4)
F5 C77 C72 119.0(3)
F5 C77 C76 116.2(3)
C72 C77 C76 124.7(4)
C83 C78 C79 113.2(3)
C83 C78 B1 127.6(3)
C79 C78 B1 118.8(3)
F6 C79 C80 116.1(3)
F6 C79 C78 119.1(3)
C80 C79 C78 124.8(3)
F7 C80 C81 120.2(3)
F7 C80 C79 120.9(4)
C81 C80 C79 118.8(3)
F8 C81 C80 120.1(4)
F8 C81 C82 121.0(4)
C80 C81 C82 118.8(3)
F9 C82 C83 120.8(3)
F9 C82 C81 119.3(3)
C83 C82 C81 119.9(4)
F10 C83 C82 114.5(3)
F10 C83 C78 121.1(3)
C82 C83 C78 124.4(3)
C89 C84 C85 113.0(3)
C89 C84 B1 128.7(3)
C85 C84 B1 118.1(3)
F11 C85 C86 115.7(3)
F11 C85 C84 119.2(3)
C86 C85 C84 125.1(3)
F12 C86 C85 120.6(3)
F12 C86 C87 120.4(3)
C85 C86 C87 119.0(3)
F13 C87 C88 119.9(3)
F13 C87 C86 120.9(3)
C88 C87 C86 119.1(3)
F14 C88 C87 119.6(3)
F14 C88 C89 120.7(3)
C87 C88 C89 119.7(3)
F15 C89 C84 121.4(3)
F15 C89 C88 114.5(3)
C84 C89 C88 124.0(3)
C95 C90 C91 112.7(3)
C95 C90 B1 119.7(3)
C91 C90 B1 127.1(3)
F16 C91 C92 115.3(3)
F16 C91 C90 121.1(3)
C92 C91 C90 123.6(3)
F17 C92 C93 120.4(3)
F17 C92 C91 118.9(3)
C93 C92 C91 120.7(3)
F18 C93 C92 120.1(3)
F18 C93 C94 120.9(3)
C92 C93 C94 119.0(3)
F19 C94 C93 120.0(3)
F19 C94 C95 120.8(3)
C93 C94 C95 119.1(3)
F20 C95 C94 116.1(3)
F20 C95 C90 119.0(3)
C94 C95 C90 124.9(3)
C101 C96 C97 119.8(6)
C96 C97 C98 120.2(5)
C99 C98 C97 120.8(5)
C98 C99 C100 119.7(6)
C101 C100 C99 118.9(5)
C96 C101 C100 120.6(5)
C107 C102 C103 120.9(9)
C104 C103 C102 118.8(8)
C103 C104 C105 122.1(10)
C104 C105 C106 116.4(9)
C107 C106 C105 119.0(10)
C102 C107 C106 122.5(12)
C44 N1 C48 120.2(3)
C44 N1 Pd1 116.8(2)
C48 N1 Pd1 122.6(2)
C46 N2 C60 119.2(3)
C46 N2 Pd1 114.8(2)
C60 N2 Pd1 124.4(2)
C6 O1 Si1 127.5(2)
C4 O2 Si2 125.6(2)
N1 Pd1 C1 101.29(13)
N1 Pd1 C2 130.61(12)
C1 Pd1 C2 38.59(13)
N1 Pd1 N2 76.59(10)
C1 Pd1 N2 168.77(13)
C2 Pd1 N2 148.91(12)
N1 Pd1 C3 168.78(12)
C1 Pd1 C3 68.39(14)
C2 Pd1 C3 38.24(13)
N2 Pd1 C3 114.40(12)
O1 Si1 C20 105.33(14)
O1 Si1 C14 111.20(13)
C20 Si1 C14 110.69(16)
O1 Si1 C8 111.22(14)
C20 Si1 C8 109.66(14)
C14 Si1 C8 108.73(16)
O2 Si2 C32 110.87(14)
O2 Si2 C38 103.68(13)
C32 Si2 C38 110.61(15)
O2 Si2 C26 109.80(14)
C32 Si2 C26 112.05(17)
C38 Si2 C26 109.51(16)

loop_
_geom_bond_atom_site_label_1
_geom_bond_atom_site_label_2
_geom_bond_distance
B1 C90 1.653(5)
B1 C84 1.651(5)
B1 C78 1.657(5)
B1 C72 1.654(5)
C1 C2 1.393(5)
C1 Pd1 2.104(4)
C2 C3 1.405(5)
C2 Pd1 2.112(3)
C3 C4 1.495(5)
C3 Pd1 2.173(3)
C4 O2 1.434(4)
C4 C5 1.492(5)
C5 C6 1.502(5)
C6 O1 1.434(4)
C6 C7 1.518(5)
C8 C13 1.387(5)
C8 C9 1.398(5)
C8 Si1 1.870(3)
C9 C10 1.386(5)
C10 C11 1.379(5)
C11 C12 1.377(5)
C12 C13 1.385(5)
C14 C15 1.390(5)
C14 C19 1.401(5)
C14 Si1 1.865(4)
C15 C16 1.374(5)
C16 C17 1.371(6)
C17 C18 1.365(6)
C18 C19 1.394(5)
C20 C21 1.385(5)
C20 C25 1.382(5)
C20 Si1 1.863(3)
C21 C22 1.395(5)
C22 C23 1.376(5)
C23 C24 1.375(5)
C24 C25 1.377(5)
C26 C31 1.384(5)
C26 C27 1.394(6)
C26 Si2 1.876(4)
C27 C28 1.390(5)
C28 C29 1.313(6)
C29 C30 1.382(6)
C30 C31 1.442(5)
C32 C37 1.392(5)
C32 C33 1.399(5)
C32 Si2 1.856(4)
C33 C34 1.375(5)
C34 C35 1.370(6)
C35 C36 1.399(6)
C36 C37 1.382(5)
C38 C39 1.382(5)
C38 C43 1.399(4)
C38 Si2 1.865(3)
C39 C40 1.371(5)
C40 C41 1.373(5)
C41 C42 1.385(5)
C42 C43 1.382(5)
C44 N1 1.282(4)
C44 C45 1.482(4)
C44 C46 1.507(4)
C46 N2 1.280(4)
C46 C47 1.486(4)
C48 C53 1.396(4)
C48 C49 1.410(4)
C48 N1 1.438(4)
C49 C50 1.380(5)
C49 C57 1.518(5)
C50 C51 1.374(5)
C51 C52 1.376(5)
C52 C53 1.401(4)
C53 C54 1.509(5)
C54 C55 1.518(5)
C54 C56 1.534(5)
C57 C58 1.520(5)
C57 C59 1.539(4)
C60 C65 1.394(4)
C60 C61 1.409(4)
C60 N2 1.446(4)
C61 C62 1.381(4)
C61 C66 1.517(5)
C62 C63 1.380(5)
C63 C64 1.373(5)
C64 C65 1.395(4)
C65 C69 1.514(5)
C66 C68 1.499(5)
C66 C67 1.511(5)
C69 C71 1.505(6)
C69 C70 1.522(5)
C72 C77 1.381(5)
C72 C73 1.390(5)
C73 F1 1.341(4)
C73 C74 1.382(5)
C74 F2 1.348(5)
C74 C75 1.373(6)
C75 F3 1.339(4)
C75 C76 1.363(6)
C76 F4 1.339(4)
C76 C77 1.387(5)
C77 F5 1.360(4)
C78 C83 1.384(5)
C78 C79 1.392(5)
C79 F6 1.347(4)
C79 C80 1.380(5)
C80 F7 1.335(4)
C80 C81 1.382(5)
C81 F8 1.335(4)
C81 C82 1.378(5)
C82 F9 1.337(4)
C82 C83 1.373(5)
C83 F10 1.353(4)
C84 C89 1.371(4)
C84 C85 1.397(4)
C85 F11 1.350(4)
C85 C86 1.368(5)
C86 F12 1.343(4)
C86 C87 1.370(5)
C87 F13 1.346(4)
C87 C88 1.365(5)
C88 F14 1.350(4)
C88 C89 1.391(4)
C89 F15 1.355(3)
C90 C95 1.386(5)
C90 C91 1.394(4)
C91 F16 1.337(4)
C91 C92 1.380(5)
C92 F17 1.350(4)
C92 C93 1.351(5)
C93 F18 1.352(4)
C93 C94 1.369(5)
C94 F19 1.345(4)
C94 C95 1.379(5)
C95 F20 1.359(3)
C96 C101 1.369(7)
C96 C97 1.357(6)
C97 C98 1.373(7)
C98 C99 1.353(7)
C99 C100 1.388(8)
C100 C101 1.378(8)
C102 C107 1.257(11)
C102 C103 1.400(10)
C103 C104 1.293(9)
C104 C105 1.325(13)
C105 C106 1.459(13)
C106 C107 1.283(12)
N1 Pd1 2.095(3)
N2 Pd1 2.130(3)
O1 Si1 1.633(2)
O2 Si2 1.647(2)

loop_
_geom_torsion_atom_site_label_1
_geom_torsion_atom_site_label_2
_geom_torsion_atom_site_label_3
_geom_torsion_atom_site_label_4
_geom_torsion
Pd1 C1 C2 C3 57.2(3)
C1 C2 C3 C4 -173.6(3)
Pd1 C2 C3 C4 -117.8(3)
C1 C2 C3 Pd1 -55.8(3)
C2 C3 C4 O2 47.0(4)
Pd1 C3 C4 O2 -36.8(4)
C2 C3 C4 C5 172.1(3)
Pd1 C3 C4 C5 88.3(3)
O2 C4 C5 C6 -171.5(3)
C3 C4 C5 C6 64.1(4)
C4 C5 C6 O1 54.2(4)
C4 C5 C6 C7 175.6(3)
C13 C8 C9 C10 -1.8(5)
Si1 C8 C9 C10 -178.4(3)
C8 C9 C10 C11 1.4(5)
C9 C10 C11 C12 0.5(5)
C10 C11 C12 C13 -2.0(5)
C11 C12 C13 C8 1.6(5)
C9 C8 C13 C12 0.3(5)
Si1 C8 C13 C12 176.9(3)
C19 C14 C15 C16 -0.6(5)
Si1 C14 C15 C16 177.5(3)
C14 C15 C16 C17 1.2(6)
C15 C16 C17 C18 -1.1(6)
C16 C17 C18 C19 0.6(7)
C17 C18 C19 C14 0.0(6)
C15 C14 C19 C18 0.0(5)
Si1 C14 C19 C18 -178.0(3)
C25 C20 C21 C22 0.4(5)
Si1 C20 C21 C22 -177.3(2)
C20 C21 C22 C23 0.4(5)
C21 C22 C23 C24 -0.3(5)
C22 C23 C24 C25 -0.6(5)
C23 C24 C25 C20 1.4(5)
C21 C20 C25 C24 -1.2(5)
Si1 C20 C25 C24 176.4(3)
C31 C26 C27 C28 0.1(6)
Si2 C26 C27 C28 -179.9(3)
C26 C27 C28 C29 -1.2(6)
C27 C28 C29 C30 2.1(6)
C28 C29 C30 C31 -1.9(6)
C27 C26 C31 C30 0.1(5)
Si2 C26 C31 C30 -180.0(3)
C29 C30 C31 C26 0.8(5)
C37 C32 C33 C34 -0.9(5)
Si2 C32 C33 C34 176.4(3)
C32 C33 C34 C35 -0.5(6)
C33 C34 C35 C36 2.2(6)
C34 C35 C36 C37 -2.4(6)
C35 C36 C37 C32 0.9(6)
C33 C32 C37 C36 0.7(5)
Si2 C32 C37 C36 -176.7(3)
C43 C38 C39 C40 1.8(5)
Si2 C38 C39 C40 -176.2(3)
C38 C39 C40 C41 -0.2(6)
C39 C40 C41 C42 -1.8(6)
C40 C41 C42 C43 2.2(6)
C41 C42 C43 C38 -0.6(5)
C39 C38 C43 C42 -1.4(5)
Si2 C38 C43 C42 176.7(3)
N1 C44 C46 N2 9.9(4)
C45 C44 C46 N2 -172.4(3)
N1 C44 C46 C47 -166.5(3)
C45 C44 C46 C47 11.3(4)
C53 C48 C49 C50 -1.0(5)
N1 C48 C49 C50 -177.8(3)
C53 C48 C49 C57 178.3(3)
N1 C48 C49 C57 1.5(4)
C48 C49 C50 C51 -1.0(5)
C57 C49 C50 C51 179.7(3)
C49 C50 C51 C52 1.7(5)
C50 C51 C52 C53 -0.3(5)
C49 C48 C53 C52 2.4(4)
N1 C48 C53 C52 179.2(3)
C49 C48 C53 C54 179.5(3)
N1 C48 C53 C54 -3.6(4)
C51 C52 C53 C48 -1.7(5)
C51 C52 C53 C54 -178.8(3)
C48 C53 C54 C55 -90.4(4)
C52 C53 C54 C55 86.6(4)
C48 C53 C54 C56 144.1(3)
C52 C53 C54 C56 -38.9(4)
C50 C49 C57 C58 -20.8(4)
C48 C49 C57 C58 160.0(3)
C50 C49 C57 C59 104.3(4)
C48 C49 C57 C59 -75.0(4)
C65 C60 C61 C62 1.2(4)
N2 C60 C61 C62 179.3(3)
C65 C60 C61 C66 -178.2(3)
N2 C60 C61 C66 0.0(4)
C60 C61 C62 C63 -0.3(4)
C66 C61 C62 C63 179.1(3)
C61 C62 C63 C64 -0.1(5)
C62 C63 C64 C65 -0.3(5)
C61 C60 C65 C64 -1.6(5)
N2 C60 C65 C64 -179.7(3)
C61 C60 C65 C69 176.9(3)
N2 C60 C65 C69 -1.2(5)
C63 C64 C65 C60 1.1(5)
C63 C64 C65 C69 -177.4(3)
C62 C61 C66 C68 72.6(4)
C60 C61 C66 C68 -108.1(4)
C62 C61 C66 C67 -51.4(4)
C60 C61 C66 C67 127.9(4)
C60 C65 C69 C71 94.6(4)
C64 C65 C69 C71 -87.0(4)
C60 C65 C69 C70 -141.4(3)
C64 C65 C69 C70 37.0(5)
C90 B1 C72 C77 53.8(4)
C84 B1 C72 C77 167.6(3)
C78 B1 C72 C77 -69.0(3)
C90 B1 C72 C73 -130.1(3)
C84 B1 C72 C73 -16.4(4)
C78 B1 C72 C73 107.1(3)
C77 C72 C73 F1 177.6(3)
B1 C72 C73 F1 1.3(5)
C77 C72 C73 C74 -3.7(5)
B1 C72 C73 C74 -180.0(3)
F1 C73 C74 F2 0.7(5)
C72 C73 C74 F2 -178.1(3)
F1 C73 C74 C75 179.5(3)
C72 C73 C74 C75 0.6(5)
F2 C74 C75 F3 1.1(5)
C73 C74 C75 F3 -177.6(3)
F2 C74 C75 C76 -178.6(3)
C73 C74 C75 C76 2.6(5)
F3 C75 C76 F4 -1.0(5)
C74 C75 C76 F4 178.7(3)
F3 C75 C76 C77 177.8(3)
C74 C75 C76 C77 -2.5(5)
C73 C72 C77 F5 -176.3(3)
B1 C72 C77 F5 0.2(4)
C73 C72 C77 C76 3.9(5)
B1 C72 C77 C76 -179.6(3)
F4 C76 C77 F5 -2.0(5)
C75 C76 C77 F5 179.3(3)
F4 C76 C77 C72 177.8(3)
C75 C76 C77 C72 -1.0(5)
C90 B1 C78 C83 -14.1(5)
C84 B1 C78 C83 -129.0(4)
C72 B1 C78 C83 110.3(4)
C90 B1 C78 C79 174.0(3)
C84 B1 C78 C79 59.0(4)
C72 B1 C78 C79 -61.6(4)
C83 C78 C79 F6 -176.9(3)
B1 C78 C79 F6 -3.8(4)
C83 C78 C79 C80 3.2(5)
B1 C78 C79 C80 176.3(3)
F6 C79 C80 F7 0.8(5)
C78 C79 C80 F7 -179.3(3)
F6 C79 C80 C81 178.1(3)
C78 C79 C80 C81 -2.0(5)
F7 C80 C81 F8 -1.7(5)
C79 C80 C81 F8 -179.0(3)
F7 C80 C81 C82 177.3(3)
C79 C80 C81 C82 -0.1(5)
F8 C81 C82 F9 -1.0(5)
C80 C81 C82 F9 -179.9(3)
F8 C81 C82 C83 179.5(3)
C80 C81 C82 C83 0.6(5)
F9 C82 C83 F10 2.7(5)
C81 C82 C83 F10 -177.8(3)
F9 C82 C83 C78 -178.6(3)
C81 C82 C83 C78 0.9(6)
C79 C78 C83 F10 176.0(3)
B1 C78 C83 F10 3.6(5)
C79 C78 C83 C82 -2.6(5)
B1 C78 C83 C82 -175.0(3)
C90 B1 C84 C89 -109.4(3)
C78 B1 C84 C89 12.2(5)
C72 B1 C84 C89 128.3(3)
C90 B1 C84 C85 65.0(3)
C78 B1 C84 C85 -173.5(3)
C72 B1 C84 C85 -57.4(4)
C89 C84 C85 F11 -179.9(3)
B1 C84 C85 F11 4.9(4)
C89 C84 C85 C86 -0.5(5)
B1 C84 C85 C86 -175.7(3)
F11 C85 C86 F12 -0.1(4)
C84 C85 C86 F12 -179.5(3)
F11 C85 C86 C87 -179.6(3)
C84 C85 C86 C87 1.1(5)
F12 C86 C87 F13 -2.3(5)
C85 C86 C87 F13 177.1(3)
F12 C86 C87 C88 -179.6(3)
C85 C86 C87 C88 -0.2(5)
F13 C87 C88 F14 -0.3(4)
C86 C87 C88 F14 177.0(3)
F13 C87 C88 C89 -178.4(3)
C86 C87 C88 C89 -1.2(5)
C85 C84 C89 F15 -179.0(3)
B1 C84 C89 F15 -4.4(5)
C85 C84 C89 C88 -1.0(5)
B1 C84 C89 C88 173.6(3)
F14 C88 C89 F15 1.9(4)
C87 C88 C89 F15 180.0(3)
F14 C88 C89 C84 -176.3(3)
C87 C88 C89 C84 1.8(5)
C84 B1 C90 C95 65.9(3)
C78 B1 C90 C95 -57.3(4)
C72 B1 C90 C95 -174.7(3)
C84 B1 C90 C91 -105.7(3)
C78 B1 C90 C91 131.1(3)
C72 B1 C90 C91 13.8(5)
C95 C90 C91 F16 -177.9(3)
B1 C90 C91 F16 -5.8(5)
C95 C90 C91 C92 1.6(4)
B1 C90 C91 C92 173.6(3)
F16 C91 C92 F17 -1.6(4)
C90 C91 C92 F17 179.0(3)
F16 C91 C92 C93 179.9(3)
C90 C91 C92 C93 0.4(5)
F17 C92 C93 F18 -1.5(5)
C91 C92 C93 F18 177.0(3)
F17 C92 C93 C94 -179.7(3)
C91 C92 C93 C94 -1.2(5)
F18 C93 C94 F19 1.7(5)
C92 C93 C94 F19 179.9(3)
F18 C93 C94 C95 -178.4(3)
C92 C93 C94 C95 -0.2(5)
F19 C94 C95 F20 0.7(4)
C93 C94 C95 F20 -179.2(3)
F19 C94 C95 C90 -177.6(3)
C93 C94 C95 C90 2.5(5)
C91 C90 C95 F20 178.7(3)
B1 C90 C95 F20 6.0(4)
C91 C90 C95 C94 -3.1(5)
B1 C90 C95 C94 -175.8(3)
C101 C96 C97 C98 -0.8(7)
C96 C97 C98 C99 1.2(7)
C97 C98 C99 C100 -1.5(7)
C98 C99 C100 C101 1.5(7)
C97 C96 C101 C100 0.8(7)
C99 C100 C101 C96 -1.1(7)
C107 C102 C103 C104 -2.4(14)
C102 C103 C104 C105 5.5(12)
C103 C104 C105 C106 -3.7(12)
C104 C105 C106 C107 -1.2(13)
C103 C102 C107 C106 -2.6(16)
C105 C106 C107 C102 4.3(15)
C45 C44 N1 C48 0.4(5)
C46 C44 N1 C48 178.0(3)
C45 C44 N1 Pd1 173.4(2)
C46 C44 N1 Pd1 -9.0(3)
C53 C48 N1 C44 105.1(3)
C49 C48 N1 C44 -77.9(4)
C53 C48 N1 Pd1 -67.4(3)
C49 C48 N1 Pd1 109.5(3)
C47 C46 N2 C60 4.3(5)
C44 C46 N2 C60 -171.7(3)
C47 C46 N2 Pd1 170.3(3)
C44 C46 N2 Pd1 -5.7(3)
C65 C60 N2 C46 -91.5(4)
C61 C60 N2 C46 90.3(3)
C65 C60 N2 Pd1 104.0(3)
C61 C60 N2 Pd1 -74.2(3)
C5 C6 O1 Si1 -138.9(3)
C7 C6 O1 Si1 98.7(3)
C5 C4 O2 Si2 107.3(3)
C3 C4 O2 Si2 -124.4(3)
C44 N1 Pd1 C1 173.5(2)
C48 N1 Pd1 C1 -13.7(3)
C44 N1 Pd1 C2 -158.0(2)
C48 N1 Pd1 C2 14.8(3)
C44 N1 Pd1 N2 4.8(2)
C48 N1 Pd1 N2 177.6(2)
C44 N1 Pd1 C3 -163.9(6)
C48 N1 Pd1 C3 8.9(8)
C2 C1 Pd1 N1 144.5(2)
C2 C1 Pd1 N2 -137.6(7)
C2 C1 Pd1 C3 -30.9(2)
C1 C2 Pd1 N1 -48.6(3)
C3 C2 Pd1 N1 -178.1(2)
C3 C2 Pd1 C1 -129.5(3)
C1 C2 Pd1 N2 165.3(2)
C3 C2 Pd1 N2 35.7(3)
C1 C2 Pd1 C3 129.5(3)
C46 N2 Pd1 N1 0.9(2)
C60 N2 Pd1 N1 166.1(3)
C46 N2 Pd1 C1 -79.4(8)
C60 N2 Pd1 C1 85.7(8)
C46 N2 Pd1 C2 155.1(2)
C60 N2 Pd1 C2 -39.7(4)
C46 N2 Pd1 C3 178.5(2)
C60 N2 Pd1 C3 -16.3(3)
C2 C3 Pd1 N1 7.3(8)
C4 C3 Pd1 N1 121.0(6)
C2 C3 Pd1 C1 31.2(2)
C4 C3 Pd1 C1 144.9(3)
C4 C3 Pd1 C2 113.7(4)
C2 C3 Pd1 N2 -160.67(19)
C4 C3 Pd1 N2 -46.9(3)
C6 O1 Si1 C20 153.3(3)
C6 O1 Si1 C14 33.4(3)
C6 O1 Si1 C8 -88.0(3)
C21 C20 Si1 O1 -163.6(2)
C25 C20 Si1 O1 18.9(3)
C21 C20 Si1 C14 -43.3(3)
C25 C20 Si1 C14 139.2(3)
C21 C20 Si1 C8 76.7(3)
C25 C20 Si1 C8 -100.9(3)
C15 C14 Si1 O1 -82.3(3)
C19 C14 Si1 O1 95.7(3)
C15 C14 Si1 C20 161.0(3)
C19 C14 Si1 C20 -21.0(3)
C15 C14 Si1 C8 40.5(3)
C19 C14 Si1 C8 -141.5(3)
C13 C8 Si1 O1 167.1(2)
C9 C8 Si1 O1 -16.5(3)
C13 C8 Si1 C20 -76.8(3)
C9 C8 Si1 C20 99.6(3)
C13 C8 Si1 C14 44.3(3)
C9 C8 Si1 C14 -139.2(3)
C4 O2 Si2 C32 71.7(3)
C4 O2 Si2 C38 -169.6(2)
C4 O2 Si2 C26 -52.7(3)
C37 C32 Si2 O2 118.2(3)
C33 C32 Si2 O2 -59.0(3)
C37 C32 Si2 C38 3.8(3)
C33 C32 Si2 C38 -173.5(3)
C37 C32 Si2 C26 -118.7(3)
C33 C32 Si2 C26 64.0(3)
C39 C38 Si2 O2 138.2(3)
C43 C38 Si2 O2 -39.7(3)
C39 C38 Si2 C32 -102.9(3)
C43 C38 Si2 C32 79.2(3)
C39 C38 Si2 C26 21.1(3)
C43 C38 Si2 C26 -156.9(3)
C31 C26 Si2 O2 113.6(3)
C27 C26 Si2 O2 -66.4(3)
C31 C26 Si2 C32 -10.0(3)
C27 C26 Si2 C32 169.9(3)
C31 C26 Si2 C38 -133.1(3)
C27 C26 Si2 C38 46.8(3)
